data_2230584
loop_
_publ_author_name
'Aridoss, G.'
'Sundaramoorthy, S.'
'Velmurugan, D.'
'Jeong, Y. T.'

_publ_section_title
;
 Ethyl
 1-[2-(1<i>H</i>-benzotriazol-1-yl)acetyl]-4-hydroxy-2,6-diphenyl-1,2,5,6-tetrahydropyridine-3-carboxylate
;
_journal_coeditor_code BT5557
_journal_issue 7
_journal_name_full 'Acta Crystallographica Section E'
_journal_page_first o1574
_journal_paper_doi 10.1107/S1600536811020241
_journal_volume 67
_journal_year 2011
_chemical_formula_iupac 'C28 H26 N4 O4'
_chemical_formula_moiety 'C28 H26 N4 O4'
_chemical_formula_sum 'C28 H26 N4 O4'
_chemical_formula_weight 482.53
_chemical_name_systematic
;
Ethyl 1-[2-(1<i>H</i>-benzotriazol-1-yl)acetyl]-4-hydroxy-2,6-diphenyl-
1,2,5,6-tetrahydropyridine-3-carboxylate
;
_space_group_IT_number 14
_symmetry_cell_setting monoclinic
_symmetry_space_group_name_Hall '-P 2ybc'
_symmetry_space_group_name_H-M 'P 1 21/c 1'
_atom_sites_solution_hydrogens geom
_atom_sites_solution_primary direct
_atom_sites_solution_secondary difmap
_audit_creation_method SHELXL-97
_cell_angle_alpha 90.00
_cell_angle_beta 95.722(2)
_cell_angle_gamma 90.00
_cell_formula_units_Z 4
_cell_length_a 7.9214(2)
_cell_length_b 21.9667(6)
_cell_length_c 14.5621(4)
_cell_measurement_reflns_used 1044
_cell_measurement_temperature 293(2)
_cell_measurement_theta_max 28.36
_cell_measurement_theta_min 1.68
_cell_volume 2521.28(12)
_computing_cell_refinement 'SAINT (Bruker, 2008)'
_computing_data_collection 'APEX2 (Bruker, 2008)'
_computing_data_reduction 'SAINT (Bruker, 2008)'
_computing_molecular_graphics 'ORTEP-3 (Farrugia, 1997)'
_computing_publication_material 'SHELXL97 and PLATON (Spek, 2009)'
_computing_structure_refinement 'SHELXL97 (Sheldrick, 2008)'
_computing_structure_solution 'SHELXS97 (Sheldrick, 2008)'
_diffrn_ambient_temperature 293(2)
_diffrn_measured_fraction_theta_full 1.000
_diffrn_measured_fraction_theta_max 0.996
_diffrn_measurement_device_type 'Bruker SMART APEXII area-detector'
_diffrn_measurement_method '\w and \f'
_diffrn_radiation_monochromator graphite
_diffrn_radiation_source 'fine-focus sealed tube'
_diffrn_radiation_type MoK\a
_diffrn_radiation_wavelength 0.71073
_diffrn_reflns_av_R_equivalents 0.0250
_diffrn_reflns_av_sigmaI/netI 0.0274
_diffrn_reflns_limit_h_max 9
_diffrn_reflns_limit_h_min -10
_diffrn_reflns_limit_k_max 21
_diffrn_reflns_limit_k_min -29
_diffrn_reflns_limit_l_max 19
_diffrn_reflns_limit_l_min -18
_diffrn_reflns_number 24470
_diffrn_reflns_theta_full 25.00
_diffrn_reflns_theta_max 28.36
_diffrn_reflns_theta_min 1.68
_diffrn_standards_number 0
_exptl_absorpt_coefficient_mu 0.087
_exptl_absorpt_correction_T_max 0.981
_exptl_absorpt_correction_T_min 0.978
_exptl_absorpt_correction_type multi-scan
_exptl_absorpt_process_details '(SADABS; Bruker, 2008)'
_exptl_crystal_colour colourless
_exptl_crystal_density_diffrn 1.271
_exptl_crystal_density_method 'not measured'
_exptl_crystal_description block
_exptl_crystal_F_000 1016
_exptl_crystal_size_max 0.26
_exptl_crystal_size_mid 0.24
_exptl_crystal_size_min 0.22
_refine_diff_density_max 0.198
_refine_diff_density_min -0.225
_refine_ls_extinction_method none
_refine_ls_goodness_of_fit_ref 1.044
_refine_ls_hydrogen_treatment constr
_refine_ls_matrix_type full
_refine_ls_number_parameters 326
_refine_ls_number_reflns 6280
_refine_ls_number_restraints 1
_refine_ls_restrained_S_all 1.044
_refine_ls_R_factor_all 0.0788
_refine_ls_R_factor_gt 0.0466
_refine_ls_shift/su_max 0.001
_refine_ls_shift/su_mean 0.000
_refine_ls_structure_factor_coef Fsqd
_refine_ls_weighting_details 'calc w=1/[\s^2^(Fo^2^)+(0.0508P)^2^+0.4558P] where P=(Fo^2^+2Fc^2^)/3'
_refine_ls_weighting_scheme calc
_refine_ls_wR_factor_gt 0.1118
_refine_ls_wR_factor_ref 0.1281
_reflns_number_gt 4096
_reflns_number_total 6280
_reflns_threshold_expression I>2\s(I)
_cod_data_source_file bt5557.cif
_cod_data_source_block I
_cod_original_sg_symbol_H-M 'P 21/c'
_cod_database_code 2230584
_cod_database_fobs_code 2230584

loop_
_symmetry_equiv_pos_as_xyz
'x, y, z'
'-x, y+1/2, -z+1/2'
'-x, -y, -z'
'x, -y-1/2, z-1/2'

loop_
_atom_site_type_symbol
_atom_site_label
_atom_site_fract_x
_atom_site_fract_y
_atom_site_fract_z
_atom_site_U_iso_or_equiv
_atom_site_adp_type
_atom_site_calc_flag
_atom_site_refinement_flags
_atom_site_occupancy
_atom_site_symmetry_multiplicity
_atom_site_disorder_assembly
_atom_site_disorder_group
C C14 -0.4394(4) 0.29971(18) 0.66570(15) 0.1189(12) Uani d . 1 1 . .
H H14 -0.5497 0.3046 0.6384 0.143 Uiso calc R 1 1 . .
C C28 0.4568(4) 0.41609(15) 1.23886(19) 0.1343(11) Uani d . 1 1 . .
H H28A 0.3484 0.4043 1.2572 0.201 Uiso calc R 1 1 . .
H H28B 0.5241 0.4337 1.2906 0.201 Uiso calc R 1 1 . .
H H28C 0.5137 0.3809 1.2178 0.201 Uiso calc R 1 1 . .
C C1 -0.13796(17) 0.38583(7) 0.83335(10) 0.0444(3) Uani d . 1 1 . .
H H1 -0.1908 0.4243 0.8122 0.053 Uiso calc R 1 1 . .
C C2 -0.19984(19) 0.37148(9) 0.92782(10) 0.0548(4) Uani d . 1 1 . .
H H2A -0.3192 0.3818 0.9260 0.066 Uiso calc R 1 1 . .
H H2B -0.1888 0.3281 0.9393 0.066 Uiso calc R 1 1 . .
C C3 -0.10443(19) 0.40503(7) 1.00537(10) 0.0494(4) Uani d . 1 1 . .
C C4 0.06433(17) 0.41019(7) 1.00816(9) 0.0428(3) Uani d . 1 1 . .
C C5 0.15248(17) 0.38475(6) 0.92983(9) 0.0398(3) Uani d . 1 1 . .
H H5 0.2567 0.4085 0.9274 0.048 Uiso calc R 1 1 . .
C C6 0.20532(17) 0.31828(7) 0.93869(9) 0.0423(3) Uani d . 1 1 . .
C C7 0.1435(2) 0.27823(8) 1.00015(11) 0.0535(4) Uani d . 1 1 . .
H H7 0.0707 0.2924 1.0417 0.064 Uiso calc R 1 1 . .
C C8 0.1882(2) 0.21739(8) 1.00086(13) 0.0646(5) Uani d . 1 1 . .
H H8 0.1433 0.1909 1.0419 0.078 Uiso calc R 1 1 . .
C C9 0.2973(2) 0.19597(9) 0.94192(13) 0.0696(5) Uani d . 1 1 . .
H H9 0.3261 0.1549 0.9421 0.084 Uiso calc R 1 1 . .
C C10 0.3643(3) 0.23537(9) 0.88223(14) 0.0745(5) Uani d . 1 1 . .
H H10 0.4410 0.2212 0.8428 0.089 Uiso calc R 1 1 . .
C C11 0.3185(2) 0.29595(8) 0.88043(11) 0.0605(4) Uani d . 1 1 . .
H H11 0.3644 0.3222 0.8394 0.073 Uiso calc R 1 1 . .
C C12 -0.2044(2) 0.33717(8) 0.76537(10) 0.0530(4) Uani d . 1 1 . .
C C13 -0.3676(2) 0.34412(11) 0.72253(11) 0.0769(6) Uani d . 1 1 . .
H H13 -0.4286 0.3793 0.7325 0.092 Uiso calc R 1 1 . .
C C15 -0.3517(5) 0.24853(17) 0.64860(16) 0.1274(14) Uani d U 1 1 . .
H H15 -0.4011 0.2189 0.6090 0.153 Uiso calc R 1 1 . .
C C16 -0.1890(4) 0.24064(11) 0.69020(15) 0.1051(9) Uani d U 1 1 . .
H H16 -0.1288 0.2055 0.6789 0.126 Uiso calc R 1 1 . .
C C17 -0.1147(3) 0.28529(9) 0.74913(12) 0.0728(5) Uani d . 1 1 . .
H H17 -0.0051 0.2800 0.7773 0.087 Uiso calc R 1 1 . .
C C18 0.12276(18) 0.42430(7) 0.77372(10) 0.0428(3) Uani d . 1 1 . .
C C19 0.01021(19) 0.43927(7) 0.68500(10) 0.0492(4) Uani d . 1 1 . .
H H19A -0.0417 0.4022 0.6594 0.059 Uiso calc R 1 1 . .
H H19B -0.0797 0.4667 0.6991 0.059 Uiso calc R 1 1 . .
C C20 0.25001(19) 0.52618(8) 0.53605(10) 0.0494(4) Uani d . 1 1 . .
C C21 0.13955(17) 0.52698(7) 0.60430(9) 0.0418(3) Uani d . 1 1 . .
C C22 0.0838(2) 0.58034(8) 0.64184(11) 0.0565(4) Uani d . 1 1 . .
H H22 0.0102 0.5804 0.6877 0.068 Uiso calc R 1 1 . .
C C23 0.1446(3) 0.63310(8) 0.60675(14) 0.0695(5) Uani d . 1 1 . .
H H23 0.1105 0.6702 0.6295 0.083 Uiso calc R 1 1 . .
C C24 0.2553(3) 0.63297(10) 0.53843(14) 0.0735(6) Uani d . 1 1 . .
H H24 0.2928 0.6700 0.5170 0.088 Uiso calc R 1 1 . .
C C25 0.3104(2) 0.58077(9) 0.50207(13) 0.0666(5) Uani d . 1 1 . .
H H25 0.3850 0.5812 0.4566 0.080 Uiso calc R 1 1 . .
C C26 0.15896(19) 0.43862(7) 1.08725(10) 0.0461(3) Uani d . 1 1 . .
C C27 0.4324(2) 0.46121(10) 1.16347(14) 0.0777(6) Uani d . 1 1 . .
H H27A 0.3804 0.4976 1.1858 0.093 Uiso calc R 1 1 . .
H H27B 0.5418 0.4724 1.1441 0.093 Uiso calc R 1 1 . .
N N1 0.04728(13) 0.39513(5) 0.84073(7) 0.0389(3) Uani d . 1 1 . .
N N2 0.10739(15) 0.46717(5) 0.61823(8) 0.0451(3) Uani d . 1 1 . .
N N3 0.19402(19) 0.43209(6) 0.56320(9) 0.0594(4) Uani d . 1 1 . .
N N4 0.27962(19) 0.46712(7) 0.51253(10) 0.0642(4) Uani d . 1 1 . .
O O1 0.27280(13) 0.43786(6) 0.78083(7) 0.0613(3) Uani d . 1 1 . .
O O2 -0.19961(14) 0.42665(6) 1.06894(8) 0.0720(4) Uani d . 1 1 . .
H H2 -0.1387 0.4440 1.1097 0.108 Uiso calc R 1 1 . .
O O3 0.09123(14) 0.46188(6) 1.15100(8) 0.0624(3) Uani d . 1 1 . .
O O4 0.32511(13) 0.43677(5) 1.08484(8) 0.0593(3) Uani d . 1 1 . .

loop_
_atom_site_aniso_label
_atom_site_aniso_U_11
_atom_site_aniso_U_22
_atom_site_aniso_U_33
_atom_site_aniso_U_12
_atom_site_aniso_U_13
_atom_site_aniso_U_23
C14 0.0988(19) 0.204(3) 0.0527(12) -0.091(2) 0.0002(12) -0.0100(17)
C28 0.116(2) 0.176(3) 0.0982(19) 0.026(2) -0.0519(16) 0.007(2)
C1 0.0371(7) 0.0475(9) 0.0476(8) -0.0058(6) 0.0002(6) 0.0031(6)
C2 0.0403(8) 0.0726(11) 0.0522(9) -0.0109(8) 0.0084(7) -0.0044(8)
C3 0.0456(8) 0.0587(10) 0.0445(8) -0.0008(7) 0.0074(6) -0.0034(7)
C4 0.0420(8) 0.0444(8) 0.0419(7) -0.0002(6) 0.0028(6) 0.0002(6)
C5 0.0356(7) 0.0448(8) 0.0385(7) -0.0049(6) 0.0013(5) 0.0004(6)
C6 0.0389(7) 0.0469(9) 0.0401(7) 0.0009(6) -0.0007(6) 0.0028(6)
C7 0.0539(9) 0.0536(10) 0.0536(9) -0.0010(8) 0.0082(7) 0.0083(7)
C8 0.0665(11) 0.0542(11) 0.0715(11) -0.0046(9) -0.0020(9) 0.0170(9)
C9 0.0764(12) 0.0499(11) 0.0795(12) 0.0128(9) -0.0079(10) 0.0050(9)
C10 0.0820(13) 0.0678(13) 0.0755(12) 0.0280(11) 0.0164(10) 0.0026(10)
C11 0.0633(10) 0.0610(11) 0.0592(9) 0.0139(9) 0.0171(8) 0.0111(8)
C12 0.0559(9) 0.0623(11) 0.0405(7) -0.0247(8) 0.0032(7) 0.0053(7)
C13 0.0573(10) 0.1251(18) 0.0471(9) -0.0358(11) -0.0001(8) 0.0049(10)
C15 0.179(3) 0.154(3) 0.0506(12) -0.122(3) 0.0183(16) -0.0240(15)
C16 0.178(3) 0.0749(15) 0.0656(13) -0.0515(17) 0.0259(16) -0.0143(11)
C17 0.1006(15) 0.0570(12) 0.0597(10) -0.0217(11) 0.0022(10) -0.0040(9)
C18 0.0433(8) 0.0402(8) 0.0446(7) -0.0058(6) 0.0024(6) 0.0036(6)
C19 0.0505(8) 0.0508(9) 0.0455(8) -0.0100(7) 0.0009(6) 0.0094(7)
C20 0.0462(8) 0.0579(10) 0.0433(7) -0.0033(7) 0.0015(6) 0.0067(7)
C21 0.0437(8) 0.0430(9) 0.0372(7) -0.0018(6) -0.0032(6) 0.0053(6)
C22 0.0633(10) 0.0515(10) 0.0540(9) 0.0050(8) 0.0019(8) 0.0000(8)
C23 0.0813(13) 0.0445(10) 0.0782(12) 0.0028(9) -0.0145(10) 0.0011(9)
C24 0.0757(13) 0.0596(12) 0.0814(13) -0.0179(10) -0.0118(11) 0.0254(10)
C25 0.0570(10) 0.0812(14) 0.0611(10) -0.0143(10) 0.0030(8) 0.0217(10)
C26 0.0475(8) 0.0444(9) 0.0456(8) 0.0028(7) 0.0007(6) -0.0006(6)
C27 0.0506(10) 0.0928(15) 0.0853(13) 0.0035(10) -0.0154(9) -0.0374(12)
N1 0.0364(6) 0.0406(7) 0.0394(6) -0.0038(5) 0.0015(5) 0.0034(5)
N2 0.0535(7) 0.0418(7) 0.0398(6) -0.0020(6) 0.0036(5) 0.0028(5)
N3 0.0711(9) 0.0511(8) 0.0566(8) 0.0027(7) 0.0089(7) -0.0066(7)
N4 0.0684(9) 0.0687(10) 0.0580(8) 0.0024(8) 0.0187(7) -0.0040(7)
O1 0.0471(6) 0.0798(8) 0.0560(6) -0.0188(6) 0.0006(5) 0.0189(6)
O2 0.0507(7) 0.1067(10) 0.0603(7) 0.0038(7) 0.0141(5) -0.0228(7)
O3 0.0593(7) 0.0738(8) 0.0534(6) 0.0082(6) 0.0018(5) -0.0188(6)
O4 0.0438(6) 0.0738(8) 0.0586(6) -0.0018(6) -0.0035(5) -0.0157(6)

loop_
_atom_type_symbol
_atom_type_description
_atom_type_scat_dispersion_real
_atom_type_scat_dispersion_imag
_atom_type_scat_source
C C 0.0033 0.0016 'International Tables Vol C Tables 4.2.6.8 and 6.1.1.4'
H H 0.0000 0.0000 'International Tables Vol C Tables 4.2.6.8 and 6.1.1.4'
N N 0.0061 0.0033 'International Tables Vol C Tables 4.2.6.8 and 6.1.1.4'
O O 0.0106 0.0060 'International Tables Vol C Tables 4.2.6.8 and 6.1.1.4'

loop_
_geom_angle_atom_site_label_1
_geom_angle_atom_site_label_2
_geom_angle_atom_site_label_3
_geom_angle_site_symmetry_1
_geom_angle_site_symmetry_3
_geom_angle
_geom_angle_publ_flag
C15 C14 C13 . . 120.9(3) ?
C15 C14 H14 . . 119.6 ?
C13 C14 H14 . . 119.6 ?
C27 C28 H28A . . 109.5 ?
C27 C28 H28B . . 109.5 ?
H28A C28 H28B . . 109.5 ?
C27 C28 H28C . . 109.5 ?
H28A C28 H28C . . 109.5 ?
H28B C28 H28C . . 109.5 ?
N1 C1 C12 . . 115.08(12) ?
N1 C1 C2 . . 111.51(11) ?
C12 C1 C2 . . 108.59(12) ?
N1 C1 H1 . . 107.1 ?
C12 C1 H1 . . 107.1 ?
C2 C1 H1 . . 107.1 ?
C3 C2 C1 . . 113.18(12) ?
C3 C2 H2A . . 108.9 ?
C1 C2 H2A . . 108.9 ?
C3 C2 H2B . . 108.9 ?
C1 C2 H2B . . 108.9 ?
H2A C2 H2B . . 107.8 ?
O2 C3 C4 . . 125.39(14) ?
O2 C3 C2 . . 114.95(13) ?
C4 C3 C2 . . 119.64(13) ?
C3 C4 C26 . . 119.73(13) ?
C3 C4 C5 . . 118.93(13) ?
C26 C4 C5 . . 121.32(12) ?
N1 C5 C4 . . 110.03(11) ?
N1 C5 C6 . . 110.27(11) ?
C4 C5 C6 . . 115.93(11) ?
N1 C5 H5 . . 106.7 ?
C4 C5 H5 . . 106.7 ?
C6 C5 H5 . . 106.7 ?
C7 C6 C11 . . 117.74(14) ?
C7 C6 C5 . . 123.70(13) ?
C11 C6 C5 . . 118.55(13) ?
C6 C7 C8 . . 120.94(16) ?
C6 C7 H7 . . 119.5 ?
C8 C7 H7 . . 119.5 ?
C9 C8 C7 . . 120.52(17) ?
C9 C8 H8 . . 119.7 ?
C7 C8 H8 . . 119.7 ?
C8 C9 C10 . . 119.48(17) ?
C8 C9 H9 . . 120.3 ?
C10 C9 H9 . . 120.3 ?
C9 C10 C11 . . 120.23(18) ?
C9 C10 H10 . . 119.9 ?
C11 C10 H10 . . 119.9 ?
C10 C11 C6 . . 121.05(16) ?
C10 C11 H11 . . 119.5 ?
C6 C11 H11 . . 119.5 ?
C17 C12 C13 . . 119.23(17) ?
C17 C12 C1 . . 123.00(15) ?
C13 C12 C1 . . 117.64(17) ?
C14 C13 C12 . . 120.5(3) ?
C14 C13 H13 . . 119.8 ?
C12 C13 H13 . . 119.8 ?
C14 C15 C16 . . 119.8(2) ?
C14 C15 H15 . . 120.1 ?
C16 C15 H15 . . 120.1 ?
C15 C16 C17 . . 120.0(3) ?
C15 C16 H16 . . 120.0 ?
C17 C16 H16 . . 120.0 ?
C12 C17 C16 . . 119.7(2) ?
C12 C17 H17 . . 120.2 ?
C16 C17 H17 . . 120.2 ?
O1 C18 N1 . . 123.41(13) ?
O1 C18 C19 . . 119.99(12) ?
N1 C18 C19 . . 116.60(12) ?
N2 C19 C18 . . 110.90(12) ?
N2 C19 H19A . . 109.5 ?
C18 C19 H19A . . 109.5 ?
N2 C19 H19B . . 109.5 ?
C18 C19 H19B . . 109.5 ?
H19A C19 H19B . . 108.0 ?
N4 C20 C21 . . 109.10(13) ?
N4 C20 C25 . . 130.60(16) ?
C21 C20 C25 . . 120.29(16) ?
N2 C21 C22 . . 133.52(14) ?
N2 C21 C20 . . 103.65(13) ?
C22 C21 C20 . . 122.82(14) ?
C23 C22 C21 . . 115.50(16) ?
C23 C22 H22 . . 122.3 ?
C21 C22 H22 . . 122.3 ?
C22 C23 C24 . . 122.29(18) ?
C22 C23 H23 . . 118.9 ?
C24 C23 H23 . . 118.9 ?
C25 C24 C23 . . 122.18(17) ?
C25 C24 H24 . . 118.9 ?
C23 C24 H24 . . 118.9 ?
C24 C25 C20 . . 116.91(17) ?
C24 C25 H25 . . 121.5 ?
C20 C25 H25 . . 121.5 ?
O3 C26 O4 . . 122.96(14) ?
O3 C26 C4 . . 123.27(14) ?
O4 C26 C4 . . 113.76(13) ?
O4 C27 C28 . . 111.05(19) ?
O4 C27 H27A . . 109.4 ?
C28 C27 H27A . . 109.4 ?
O4 C27 H27B . . 109.4 ?
C28 C27 H27B . . 109.4 ?
H27A C27 H27B . . 108.0 ?
C18 N1 C1 . . 121.35(11) ?
C18 N1 C5 . . 116.83(11) ?
C1 N1 C5 . . 120.59(10) ?
N3 N2 C21 . . 110.50(12) ?
N3 N2 C19 . . 119.84(13) ?
C21 N2 C19 . . 129.45(13) ?
N4 N3 N2 . . 108.89(13) ?
N3 N4 C20 . . 107.85(13) ?
C3 O2 H2 . . 109.5 ?
C26 O4 C27 . . 118.16(13) ?

loop_
_geom_bond_atom_site_label_1
_geom_bond_atom_site_label_2
_geom_bond_site_symmetry_2
_geom_bond_distance
_geom_bond_publ_flag
C14 C15 . 1.357(4) ?
C14 C13 . 1.366(3) ?
C14 H14 . 0.9300 ?
C28 C27 . 1.477(3) ?
C28 H28A . 0.9600 ?
C28 H28B . 0.9600 ?
C28 H28C . 0.9600 ?
C1 N1 . 1.4748(17) ?
C1 C12 . 1.515(2) ?
C1 C2 . 1.538(2) ?
C1 H1 . 0.9800 ?
C2 C3 . 1.490(2) ?
C2 H2A . 0.9700 ?
C2 H2B . 0.9700 ?
C3 O2 . 1.3379(17) ?
C3 C4 . 1.338(2) ?
C4 C26 . 1.451(2) ?
C4 C5 . 1.5031(19) ?
C5 N1 . 1.4882(16) ?
C5 C6 . 1.521(2) ?
C5 H5 . 0.9800 ?
C6 C7 . 1.379(2) ?
C6 C11 . 1.384(2) ?
C7 C8 . 1.382(2) ?
C7 H7 . 0.9300 ?
C8 C9 . 1.361(3) ?
C8 H8 . 0.9300 ?
C9 C10 . 1.371(3) ?
C9 H9 . 0.9300 ?
C10 C11 . 1.379(2) ?
C10 H10 . 0.9300 ?
C11 H11 . 0.9300 ?
C12 C17 . 1.376(3) ?
C12 C13 . 1.386(2) ?
C13 H13 . 0.9300 ?
C15 C16 . 1.379(4) ?
C15 H15 . 0.9300 ?
C16 C17 . 1.394(3) ?
C16 H16 . 0.9300 ?
C17 H17 . 0.9300 ?
C18 O1 . 1.2196(16) ?
C18 N1 . 1.3551(17) ?
C18 C19 . 1.531(2) ?
C19 N2 . 1.4362(18) ?
C19 H19A . 0.9700 ?
C19 H19B . 0.9700 ?
C20 N4 . 1.368(2) ?
C20 C21 . 1.388(2) ?
C20 C25 . 1.400(2) ?
C21 N2 . 1.3574(18) ?
C21 C22 . 1.384(2) ?
C22 C23 . 1.373(2) ?
C22 H22 . 0.9300 ?
C23 C24 . 1.390(3) ?
C23 H23 . 0.9300 ?
C24 C25 . 1.353(3) ?
C24 H24 . 0.9300 ?
C25 H25 . 0.9300 ?
C26 O3 . 1.2289(17) ?
C26 O4 . 1.3207(18) ?
C27 O4 . 1.4586(19) ?
C27 H27A . 0.9700 ?
C27 H27B . 0.9700 ?
N2 N3 . 1.3478(17) ?
N3 N4 . 1.3024(19) ?
O2 H2 . 0.8200 ?

loop_
_geom_hbond_atom_site_label_D
_geom_hbond_atom_site_label_H
_geom_hbond_atom_site_label_A
_geom_hbond_site_symmetry_A
_geom_hbond_distance_DH
_geom_hbond_distance_HA
_geom_hbond_distance_DA
_geom_hbond_angle_DHA
O2 H2 O3 . 0.82 1.90 2.605(2) 143

loop_
_geom_torsion_atom_site_label_1
_geom_torsion_atom_site_label_2
_geom_torsion_atom_site_label_3
_geom_torsion_atom_site_label_4
_geom_torsion_site_symmetry_1
_geom_torsion_site_symmetry_2
_geom_torsion_site_symmetry_3
_geom_torsion_site_symmetry_4
_geom_torsion
_geom_torsion_publ_flag
N1 C1 C2 C3 . . . . 35.76(19) ?
C12 C1 C2 C3 . . . . 163.58(14) ?
C1 C2 C3 O2 . . . . 139.28(15) ?
C1 C2 C3 C4 . . . . -42.3(2) ?
O2 C3 C4 C26 . . . . 3.2(2) ?
C2 C3 C4 C26 . . . . -175.13(14) ?
O2 C3 C4 C5 . . . . -178.42(14) ?
C2 C3 C4 C5 . . . . 3.3(2) ?
C3 C4 C5 N1 . . . . 37.76(18) ?
C26 C4 C5 N1 . . . . -143.84(13) ?
C3 C4 C5 C6 . . . . -88.21(17) ?
C26 C4 C5 C6 . . . . 90.18(16) ?
N1 C5 C6 C7 . . . . -110.01(15) ?
C4 C5 C6 C7 . . . . 15.84(19) ?
N1 C5 C6 C11 . . . . 68.27(16) ?
C4 C5 C6 C11 . . . . -165.88(13) ?
C11 C6 C7 C8 . . . . -2.5(2) ?
C5 C6 C7 C8 . . . . 175.82(14) ?
C6 C7 C8 C9 . . . . 1.3(3) ?
C7 C8 C9 C10 . . . . 0.7(3) ?
C8 C9 C10 C11 . . . . -1.5(3) ?
C9 C10 C11 C6 . . . . 0.3(3) ?
C7 C6 C11 C10 . . . . 1.6(2) ?
C5 C6 C11 C10 . . . . -176.74(16) ?
N1 C1 C12 C17 . . . . 33.9(2) ?
C2 C1 C12 C17 . . . . -91.91(17) ?
N1 C1 C12 C13 . . . . -150.30(13) ?
C2 C1 C12 C13 . . . . 83.93(17) ?
C15 C14 C13 C12 . . . . -1.3(3) ?
C17 C12 C13 C14 . . . . 0.8(3) ?
C1 C12 C13 C14 . . . . -175.23(16) ?
C13 C14 C15 C16 . . . . 1.1(4) ?
C14 C15 C16 C17 . . . . -0.4(4) ?
C13 C12 C17 C16 . . . . -0.1(3) ?
C1 C12 C17 C16 . . . . 175.68(15) ?
C15 C16 C17 C12 . . . . -0.1(3) ?
O1 C18 C19 N2 . . . . 2.0(2) ?
N1 C18 C19 N2 . . . . -177.02(12) ?
N4 C20 C21 N2 . . . . -0.24(16) ?
C25 C20 C21 N2 . . . . 179.10(13) ?
N4 C20 C21 C22 . . . . -179.28(14) ?
C25 C20 C21 C22 . . . . 0.1(2) ?
N2 C21 C22 C23 . . . . -178.43(15) ?
C20 C21 C22 C23 . . . . 0.3(2) ?
C21 C22 C23 C24 . . . . -0.3(3) ?
C22 C23 C24 C25 . . . . 0.0(3) ?
C23 C24 C25 C20 . . . . 0.3(3) ?
N4 C20 C25 C24 . . . . 178.81(17) ?
C21 C20 C25 C24 . . . . -0.4(2) ?
C3 C4 C26 O3 . . . . -4.3(2) ?
C5 C4 C26 O3 . . . . 177.29(14) ?
C3 C4 C26 O4 . . . . 175.16(14) ?
C5 C4 C26 O4 . . . . -3.2(2) ?
O1 C18 N1 C1 . . . . 173.04(14) ?
C19 C18 N1 C1 . . . . -8.0(2) ?
O1 C18 N1 C5 . . . . 5.6(2) ?
C19 C18 N1 C5 . . . . -175.37(12) ?
C12 C1 N1 C18 . . . . 74.41(17) ?
C2 C1 N1 C18 . . . . -161.35(13) ?
C12 C1 N1 C5 . . . . -118.65(14) ?
C2 C1 N1 C5 . . . . 5.59(18) ?
C4 C5 N1 C18 . . . . 125.57(13) ?
C6 C5 N1 C18 . . . . -105.31(14) ?
C4 C5 N1 C1 . . . . -41.94(16) ?
C6 C5 N1 C1 . . . . 87.18(14) ?
C22 C21 N2 N3 . . . . 179.68(16) ?
C20 C21 N2 N3 . . . . 0.79(15) ?
C22 C21 N2 C19 . . . . -5.6(3) ?
C20 C21 N2 C19 . . . . 175.49(13) ?
C18 C19 N2 N3 . . . . 83.85(16) ?
C18 C19 N2 C21 . . . . -90.42(18) ?
C21 N2 N3 N4 . . . . -1.09(17) ?
C19 N2 N3 N4 . . . . -176.37(13) ?
N2 N3 N4 C20 . . . . 0.89(17) ?
C21 C20 N4 N3 . . . . -0.40(18) ?
C25 C20 N4 N3 . . . . -179.65(16) ?
O3 C26 O4 C27 . . . . 2.7(2) ?
C4 C26 O4 C27 . . . . -176.79(15) ?
C28 C27 O4 C26 . . . . 82.2(2) ?
